data_7716682
loop_
_publ_author_name
'George, Tanner'
'Grant, Tamika'
'Munhoz, Isadora Schumann'
'Do, Thai'
'Masuda, Jason D.'

_publ_section_title
;
 Group 11 complexes of a bulky triazene ligand.
;
_journal_issue 31
_journal_name_full 'Dalton transactions (Cambridge, England : 2003)'
_journal_page_first 13107
_journal_page_last 13118
_journal_paper_doi 10.1039/d4dt01561d
_journal_volume 53
_journal_year 2024
_chemical_formula_moiety 'C51 H63 N5'
_chemical_formula_sum 'C51 H63 N5'
_chemical_formula_weight 746.06
_space_group_crystal_system monoclinic
_space_group_IT_number 15
_space_group_name_Hall '-C 2yc'
_space_group_name_H-M_alt 'C 1 2/c 1'
_atom_sites_solution_hydrogens geom
_atom_sites_solution_primary dual
_audit_creation_date 2024-03-13
_audit_creation_method
;
Olex2 1.5
(compiled 2023.08.24 svn.re1ec1418 for OlexSys, GUI svn.r6817)
;
_audit_update_record
;
2024-03-17 deposited with the CCDC.	2024-07-17 downloaded from the CCDC.
;
_cell_angle_alpha 90
_cell_angle_beta 105.449(2)
_cell_angle_gamma 90
_cell_formula_units_Z 8
_cell_length_a 39.281(2)
_cell_length_b 11.3290(7)
_cell_length_c 20.6762(12)
_cell_measurement_reflns_used 9274
_cell_measurement_temperature 150
_cell_measurement_theta_max 27.86
_cell_measurement_theta_min 2.20
_cell_volume 8868.7(9)
_computing_cell_refinement 'SAINT V8.40A (Bruker AXS Inc., 2018)'
_computing_data_collection 'APEX4 (Bruker AXS Inc., 2021)'
_computing_data_reduction 'SAINT V8.40A (Bruker AXS Inc., 2018)'
_computing_molecular_graphics 'Olex2 1.5 (Dolomanov et al., 2009)'
_computing_publication_material 'Olex2 1.5 (Dolomanov et al., 2009)'
_computing_structure_refinement 'SHELXL 2018/3 (Sheldrick, 2015)'
_computing_structure_solution 'SHELXT 2018/2 (Sheldrick, 2018)'
_diffrn_ambient_temperature 150
_diffrn_detector '100 \\times 140 mm^2^ CMOS sensor'
_diffrn_detector_area_resol_mean 7.3910
_diffrn_detector_type 'Bruker PHOTON III'
_diffrn_measured_fraction_theta_full 0.999
_diffrn_measured_fraction_theta_max 0.999
_diffrn_measurement_device '\k--geometry diffractometer'
_diffrn_measurement_device_type 'Bruker D8 Venture'
_diffrn_measurement_method '\f and \w scans'
_diffrn_radiation_monochromator 'multilayer mirror'
_diffrn_radiation_type MoK\a
_diffrn_radiation_wavelength 0.71073
_diffrn_reflns_av_R_equivalents 0.1124
_diffrn_reflns_av_unetI/netI 0.0325
_diffrn_reflns_Laue_measured_fraction_full 0.999
_diffrn_reflns_Laue_measured_fraction_max 0.999
_diffrn_reflns_limit_h_max 48
_diffrn_reflns_limit_h_min -48
_diffrn_reflns_limit_k_max 14
_diffrn_reflns_limit_k_min -14
_diffrn_reflns_limit_l_max 25
_diffrn_reflns_limit_l_min -25
_diffrn_reflns_number 224787
_diffrn_reflns_point_group_measured_fraction_full 0.999
_diffrn_reflns_point_group_measured_fraction_max 0.999
_diffrn_reflns_theta_full 25.242
_diffrn_reflns_theta_max 26.372
_diffrn_reflns_theta_min 2.040
_diffrn_source 'microfocus sealed tube'
_diffrn_source_current 1.4
_diffrn_source_power 0.07
_diffrn_source_type 'Incoatec I\mS 3.0'
_diffrn_source_voltage 50.0
_diffrn_standards_number 0
_exptl_absorpt_coefficient_mu 0.065
_exptl_absorpt_correction_T_max 0.7456
_exptl_absorpt_correction_T_min 0.7170
_exptl_absorpt_correction_type multi-scan
_exptl_absorpt_process_details
;
SADABS-2016/2 (Bruker,2016/2) was used for absorption correction.
wR2(int) was 0.0785 before and 0.0717 after correction.
The Ratio of minimum to maximum transmission is 0.9616.
The \l/2 correction factor is Not present.
;
_exptl_crystal_colour yellow
_exptl_crystal_colour_primary yellow
_exptl_crystal_density_diffrn 1.118
_exptl_crystal_description prism
_exptl_crystal_F_000 3232
_exptl_crystal_size_max 0.1
_exptl_crystal_size_mid 0.09
_exptl_crystal_size_min 0.06
_refine_diff_density_max 0.702
_refine_diff_density_min -0.285
_refine_diff_density_rms 0.048
_refine_ls_extinction_coef 0.00083(17)
_refine_ls_extinction_expression Fc^*^=kFc[1+0.001xFc^2^\l^3^/sin(2\q)]^-1/4^
_refine_ls_extinction_method 'SHELXL-2018/3 (Sheldrick 2018)'
_refine_ls_goodness_of_fit_ref 1.049
_refine_ls_hydrogen_treatment constr
_refine_ls_matrix_type full
_refine_ls_number_parameters 520
_refine_ls_number_reflns 9075
_refine_ls_number_restraints 0
_refine_ls_restrained_S_all 1.049
_refine_ls_R_factor_all 0.0999
_refine_ls_R_factor_gt 0.0693
_refine_ls_shift/su_max 0.000
_refine_ls_shift/su_mean 0.000
_refine_ls_structure_factor_coef Fsqd
_refine_ls_weighting_details 'w=1/[\s^2^(Fo^2^)+(0.0723P)^2^+17.8948P] where P=(Fo^2^+2Fc^2^)/3'
_refine_ls_weighting_scheme calc
_refine_ls_wR_factor_gt 0.1659
_refine_ls_wR_factor_ref 0.1865
_reflns_Friedel_coverage 0.000
_reflns_number_gt 6557
_reflns_number_total 9075
_reflns_threshold_expression 'I > 2\s(I)'
_cod_data_source_file d4dt01561d2.cif
_cod_data_source_block mo_2022_12_30_jdm_ism21_ligand_a
_cod_depositor_comments 'Adding full bibliography for 7716674--7716682.cif.'
_cod_original_cell_volume 8868.8(9)
_cod_database_code 7716682
_shelx_shelxl_version_number 2018/3
_shelx_space_group_comment
;
The symmetry employed for this shelxl refinement is uniquely defined
by the following loop, which should always be used as a source of
symmetry information in preference to the above space-group names.
They are only intended as comments.
;
_shelx_estimated_absorpt_t_max 0.996
_shelx_estimated_absorpt_t_min 0.994
_olex2_refinement_description
;
1. Fixed Uiso
 At 1.2 times of:
  All C(H) groups, All C(H,H) groups
 At 1.5 times of:
  All C(H,H,H) groups
2.a Ternary CH refined with riding coordinates:
 C10(H10), C13(H13), C22(H22), C25(H25)
2.b Secondary CH2 refined with riding coordinates:
 C2(H2A,H2B), C3(H3A,H3B)
2.c Aromatic/amide H refined with riding coordinates:
 C6(H6), C7(H7), C8(H8), C18(H18), C19(H19), C20(H20), C30(H30), C31(H31),
 C32(H32), C36(H36), C38(H38), C45(H45), C47(H47)
2.d Idealised Me refined as rotating group:
 C11(H11A,H11B,H11C), C12(H12A,H12B,H12C), C14(H14A,H14B,H14C), C15(H15A,H15B,
 H15C), C23(H23A,H23B,H23C), C24(H24A,H24B,H24C), C26(H26A,H26B,H26C), C27(H27A,
 H27B,H27C), C40(H40A,H40B,H40C), C41(H41A,H41B,H41C), C42(H42A,H42B,H42C),
 C49(H49A,H49B,H49C), C50(H50A,H50B,H50C), C51(H51A,H51B,H51C)
;
_olex2_submission_special_instructions 'No special instructions were received'

loop_
_space_group_symop_operation_xyz
'x, y, z'
'-x, y, -z+1/2'
'x+1/2, y+1/2, z'
'-x+1/2, y+1/2, -z+1/2'
'-x, -y, -z'
'x, -y, z-1/2'
'-x+1/2, -y+1/2, -z'
'x+1/2, -y+1/2, z-1/2'

loop_
_atom_site_label
_atom_site_type_symbol
_atom_site_fract_x
_atom_site_fract_y
_atom_site_fract_z
_atom_site_U_iso_or_equiv
_atom_site_adp_type
_atom_site_occupancy
_atom_site_site_symmetry_order
_atom_site_calc_flag
_atom_site_refinement_flags_posn
_atom_site_refinement_flags_adp
_atom_site_refinement_flags_occupancy
_atom_site_disorder_assembly
_atom_site_disorder_group
N1 N 0.59456(5) 0.86261(17) 0.52422(9) 0.0294(4) Uani 1 1 d . . . . .
N2 N 0.65250(5) 0.87469(18) 0.54657(10) 0.0323(5) Uani 1 1 d . . . . .
N3 N 0.61762(5) 0.77810(18) 0.44251(10) 0.0325(5) Uani 1 1 d . . . . .
N4 N 0.64974(5) 0.74956(18) 0.43311(10) 0.0331(5) Uani 1 1 d . . . . .
N5 N 0.64978(5) 0.71721(18) 0.37485(9) 0.0320(5) Uani 1 1 d . . . . .
C1 C 0.62298(6) 0.83237(19) 0.50258(11) 0.0275(5) Uani 1 1 d . . . . .
C2 C 0.64380(7) 0.9250(2) 0.60577(12) 0.0396(6) Uani 1 1 d . . . . .
H2A H 0.655803 1.001726 0.618433 0.047 Uiso 1 1 calc R U . . .
H2B H 0.650551 0.870559 0.644530 0.047 Uiso 1 1 calc R U . . .
C3 C 0.60431(6) 0.9403(2) 0.58253(11) 0.0313(5) Uani 1 1 d . . . . .
H3A H 0.592887 0.915419 0.617601 0.038 Uiso 1 1 calc R U . . .
H3B H 0.597855 1.023259 0.569944 0.038 Uiso 1 1 calc R U . . .
C4 C 0.55940(6) 0.8142(2) 0.50391(12) 0.0322(5) Uani 1 1 d . . . . .
C5 C 0.55033(7) 0.7267(2) 0.54486(13) 0.0388(6) Uani 1 1 d . . . . .
C6 C 0.51549(8) 0.6870(3) 0.52785(15) 0.0481(7) Uani 1 1 d . . . . .
H6 H 0.508787 0.627170 0.554216 0.058 Uiso 1 1 calc R U . . .
C7 C 0.49071(8) 0.7323(3) 0.47397(15) 0.0489(7) Uani 1 1 d . . . . .
H7 H 0.467094 0.704148 0.463462 0.059 Uiso 1 1 calc R U . . .
C8 C 0.49997(7) 0.8184(3) 0.43509(13) 0.0410(6) Uani 1 1 d . . . . .
H8 H 0.482460 0.849903 0.398202 0.049 Uiso 1 1 calc R U . . .
C9 C 0.53455(6) 0.8609(2) 0.44855(12) 0.0331(5) Uani 1 1 d . . . . .
C10 C 0.57655(8) 0.6742(2) 0.60526(14) 0.0461(7) Uani 1 1 d . . . . .
H10 H 0.599776 0.714211 0.609975 0.055 Uiso 1 1 calc R U . . .
C11 C 0.56561(10) 0.6956(3) 0.66983(16) 0.0627(9) Uani 1 1 d . . . . .
H11A H 0.562513 0.780501 0.675494 0.094 Uiso 1 1 calc R U . . .
H11B H 0.583970 0.665485 0.708154 0.094 Uiso 1 1 calc R U . . .
H11C H 0.543309 0.654692 0.667280 0.094 Uiso 1 1 calc R U . . .
C12 C 0.58173(10) 0.5423(3) 0.59494(18) 0.0633(9) Uani 1 1 d . . . . .
H12A H 0.558899 0.501848 0.586110 0.095 Uiso 1 1 calc R U . . .
H12B H 0.597896 0.509286 0.635422 0.095 Uiso 1 1 calc R U . . .
H12C H 0.591716 0.531289 0.556682 0.095 Uiso 1 1 calc R U . . .
C13 C 0.54300(7) 0.9530(2) 0.40266(13) 0.0368(6) Uani 1 1 d . . . . .
H13 H 0.568996 0.968298 0.417254 0.044 Uiso 1 1 calc R U . . .
C14 C 0.52415(13) 1.0681(3) 0.4072(3) 0.0910(14) Uani 1 1 d . . . . .
H14A H 0.498560 1.055432 0.392769 0.137 Uiso 1 1 calc R U . . .
H14B H 0.530818 1.127034 0.378072 0.137 Uiso 1 1 calc R U . . .
H14C H 0.530884 1.096395 0.453663 0.137 Uiso 1 1 calc R U . . .
C15 C 0.53387(8) 0.9080(3) 0.33066(14) 0.0542(8) Uani 1 1 d . . . . .
H15A H 0.549180 0.841105 0.327592 0.081 Uiso 1 1 calc R U . . .
H15B H 0.537408 0.971369 0.300857 0.081 Uiso 1 1 calc R U . . .
H15C H 0.509133 0.882531 0.317215 0.081 Uiso 1 1 calc R U . . .
C16 C 0.68885(6) 0.8395(2) 0.55646(12) 0.0343(5) Uani 1 1 d . . . . .
C17 C 0.71321(7) 0.9244(2) 0.54834(13) 0.0391(6) Uani 1 1 d . . . . .
C18 C 0.74863(7) 0.8944(3) 0.56519(15) 0.0491(7) Uani 1 1 d . . . . .
H18 H 0.765496 0.950857 0.559571 0.059 Uiso 1 1 calc R U . . .
C19 C 0.75994(7) 0.7835(3) 0.59011(15) 0.0524(8) Uani 1 1 d . . . . .
H19 H 0.784356 0.764172 0.601702 0.063 Uiso 1 1 calc R U . . .
C20 C 0.73547(7) 0.7014(3) 0.59793(14) 0.0466(7) Uani 1 1 d . . . . .
H20 H 0.743346 0.625475 0.614960 0.056 Uiso 1 1 calc R U . . .
C21 C 0.69972(7) 0.7266(2) 0.58166(13) 0.0373(6) Uani 1 1 d . . . . .
C22 C 0.70188(7) 1.0461(2) 0.52026(15) 0.0456(7) Uani 1 1 d . . . . .
H22 H 0.675578 1.050676 0.510532 0.055 Uiso 1 1 calc R U . . .
C23 C 0.71744(11) 1.1447(3) 0.56897(19) 0.0744(11) Uani 1 1 d . . . . .
H23A H 0.710663 1.133323 0.610859 0.112 Uiso 1 1 calc R U . . .
H23B H 0.708454 1.220839 0.549120 0.112 Uiso 1 1 calc R U . . .
H23C H 0.743245 1.143478 0.578358 0.112 Uiso 1 1 calc R U . . .
C24 C 0.71170(12) 1.0647(4) 0.45435(18) 0.0791(12) Uani 1 1 d . . . . .
H24A H 0.737472 1.065655 0.462991 0.119 Uiso 1 1 calc R U . . .
H24B H 0.702016 1.140071 0.434438 0.119 Uiso 1 1 calc R U . . .
H24C H 0.701925 1.000263 0.423326 0.119 Uiso 1 1 calc R U . . .
C25 C 0.67416(8) 0.6323(2) 0.59125(14) 0.0428(6) Uani 1 1 d . . . . .
H25 H 0.649646 0.663452 0.573050 0.051 Uiso 1 1 calc R U . . .
C26 C 0.67938(10) 0.6049(3) 0.66589(16) 0.0595(8) Uani 1 1 d . . . . .
H26A H 0.703745 0.578946 0.685591 0.089 Uiso 1 1 calc R U . . .
H26B H 0.663054 0.542168 0.670695 0.089 Uiso 1 1 calc R U . . .
H26C H 0.674695 0.676040 0.689069 0.089 Uiso 1 1 calc R U . . .
C27 C 0.67763(10) 0.5206(3) 0.55259(17) 0.0603(9) Uani 1 1 d . . . . .
H27A H 0.674395 0.540017 0.505140 0.091 Uiso 1 1 calc R U . . .
H27B H 0.659591 0.463572 0.556821 0.091 Uiso 1 1 calc R U . . .
H27C H 0.701133 0.486345 0.570907 0.091 Uiso 1 1 calc R U . . .
C28 C 0.61856(6) 0.7115(2) 0.31949(11) 0.0276(5) Uani 1 1 d . . . . .
C29 C 0.61583(6) 0.7947(2) 0.26805(12) 0.0311(5) Uani 1 1 d . . . . .
C30 C 0.58712(7) 0.7873(2) 0.21211(13) 0.0411(6) Uani 1 1 d . . . . .
H30 H 0.584097 0.845077 0.177767 0.049 Uiso 1 1 calc R U . . .
C31 C 0.56272(7) 0.6964(2) 0.20563(14) 0.0443(7) Uani 1 1 d . . . . .
H31 H 0.542754 0.693736 0.167747 0.053 Uiso 1 1 calc R U . . .
C32 C 0.56746(7) 0.6102(2) 0.25399(14) 0.0396(6) Uani 1 1 d . . . . .
H32 H 0.551252 0.546391 0.248137 0.048 Uiso 1 1 calc R U . . .
C33 C 0.59540(6) 0.6150(2) 0.31096(12) 0.0310(5) Uani 1 1 d . . . . .
C34 C 0.60052(6) 0.5139(2) 0.35931(12) 0.0314(5) Uani 1 1 d . . . . .
C35 C 0.57472(7) 0.4894(2) 0.39313(14) 0.0388(6) Uani 1 1 d . . . . .
C36 C 0.57905(8) 0.3917(2) 0.43489(15) 0.0460(7) Uani 1 1 d . . . . .
H36 H 0.561385 0.374738 0.457239 0.055 Uiso 1 1 calc R U . . .
C37 C 0.60777(8) 0.3185(2) 0.44522(15) 0.0452(7) Uani 1 1 d . . . . .
C38 C 0.63276(7) 0.3429(2) 0.41084(14) 0.0409(6) Uani 1 1 d . . . . .
H38 H 0.652719 0.292575 0.416945 0.049 Uiso 1 1 calc R U . . .
C39 C 0.62951(6) 0.4389(2) 0.36756(12) 0.0340(5) Uani 1 1 d . . . . .
C40 C 0.54274(8) 0.5656(3) 0.38566(17) 0.0497(7) Uani 1 1 d . . . . .
H40A H 0.549627 0.648888 0.386513 0.075 Uiso 1 1 calc R U . . .
H40B H 0.532153 0.549919 0.422684 0.075 Uiso 1 1 calc R U . . .
H40C H 0.525533 0.547987 0.342896 0.075 Uiso 1 1 calc R U . . .
C41 C 0.61221(10) 0.2162(3) 0.4933(2) 0.0676(10) Uani 1 1 d . . . . .
H41A H 0.612661 0.142266 0.469002 0.101 Uiso 1 1 calc R U . . .
H41B H 0.592441 0.214813 0.513902 0.101 Uiso 1 1 calc R U . . .
H41C H 0.634435 0.225116 0.528397 0.101 Uiso 1 1 calc R U . . .
C42 C 0.65734(7) 0.4578(2) 0.33034(15) 0.0431(6) Uani 1 1 d . . . . .
H42A H 0.645884 0.475995 0.283233 0.065 Uiso 1 1 calc R U . . .
H42B H 0.671535 0.385916 0.332935 0.065 Uiso 1 1 calc R U . . .
H42C H 0.672648 0.523588 0.350711 0.065 Uiso 1 1 calc R U . . .
C43 C 0.64441(6) 0.8827(2) 0.26976(11) 0.0321(5) Uani 1 1 d . . . . .
C44 C 0.64145(7) 1.0010(2) 0.28786(12) 0.0370(6) Uani 1 1 d . . . . .
C45 C 0.66855(8) 1.0791(2) 0.28686(13) 0.0429(6) Uani 1 1 d . . . . .
H45 H 0.666252 1.159395 0.298266 0.052 Uiso 1 1 calc R U . . .
C46 C 0.69882(7) 1.0441(3) 0.26981(13) 0.0455(7) Uani 1 1 d . . . . .
C47 C 0.70108(7) 0.9271(3) 0.25149(13) 0.0442(7) Uani 1 1 d . . . . .
H47 H 0.721528 0.901524 0.239205 0.053 Uiso 1 1 calc R U . . .
C48 C 0.67437(7) 0.8463(2) 0.25056(12) 0.0370(6) Uani 1 1 d . . . . .
C49 C 0.60997(9) 1.0426(3) 0.30877(17) 0.0539(8) Uani 1 1 d . . . . .
H49A H 0.588933 1.036963 0.270673 0.081 Uiso 1 1 calc R U . . .
H49B H 0.613491 1.124814 0.323739 0.081 Uiso 1 1 calc R U . . .
H49C H 0.606778 0.993215 0.345646 0.081 Uiso 1 1 calc R U . . .
C50 C 0.72846(9) 1.1295(3) 0.27090(19) 0.0686(10) Uani 1 1 d . . . . .
H50A H 0.732028 1.135227 0.225870 0.103 Uiso 1 1 calc R U . . .
H50B H 0.750214 1.101265 0.302419 0.103 Uiso 1 1 calc R U . . .
H50C H 0.722380 1.207413 0.285129 0.103 Uiso 1 1 calc R U . . .
C51 C 0.67802(8) 0.7208(3) 0.22933(17) 0.0522(8) Uani 1 1 d . . . . .
H51A H 0.684015 0.669745 0.269015 0.078 Uiso 1 1 calc R U . . .
H51B H 0.696764 0.716315 0.206224 0.078 Uiso 1 1 calc R U . . .
H51C H 0.655652 0.694685 0.198926 0.078 Uiso 1 1 calc R U . . .

loop_
_atom_site_aniso_label
_atom_site_aniso_U_11
_atom_site_aniso_U_22
_atom_site_aniso_U_33
_atom_site_aniso_U_23
_atom_site_aniso_U_13
_atom_site_aniso_U_12
N1 0.0323(10) 0.0293(10) 0.0280(10) -0.0079(8) 0.0106(8) -0.0057(8)
N2 0.0295(10) 0.0314(11) 0.0365(11) -0.0052(9) 0.0098(8) -0.0034(8)
N3 0.0322(10) 0.0296(11) 0.0366(11) 0.0011(9) 0.0108(9) -0.0011(8)
N4 0.0313(10) 0.0313(11) 0.0359(11) 0.0034(9) 0.0074(8) -0.0034(9)
N5 0.0423(12) 0.0298(11) 0.0255(10) -0.0026(8) 0.0119(8) -0.0057(9)
C1 0.0375(12) 0.0204(11) 0.0271(11) 0.0002(9) 0.0128(10) -0.0044(9)
C2 0.0418(14) 0.0424(15) 0.0326(13) -0.0112(11) 0.0066(11) -0.0060(12)
C3 0.0417(13) 0.0281(12) 0.0272(11) -0.0071(9) 0.0145(10) -0.0068(10)
C4 0.0353(13) 0.0308(13) 0.0336(12) -0.0072(10) 0.0148(10) -0.0072(10)
C5 0.0464(15) 0.0361(14) 0.0368(13) -0.0036(11) 0.0162(12) -0.0089(12)
C6 0.0530(17) 0.0467(17) 0.0509(17) -0.0049(13) 0.0246(14) -0.0171(13)
C7 0.0405(15) 0.0606(19) 0.0491(16) -0.0145(14) 0.0184(13) -0.0172(14)
C8 0.0328(13) 0.0524(17) 0.0385(14) -0.0088(12) 0.0107(11) -0.0049(12)
C9 0.0330(12) 0.0361(14) 0.0323(12) -0.0088(10) 0.0122(10) -0.0039(10)
C10 0.0581(17) 0.0359(15) 0.0452(15) 0.0040(12) 0.0154(13) -0.0106(13)
C11 0.084(2) 0.061(2) 0.0459(17) 0.0071(15) 0.0217(17) -0.0058(18)
C12 0.079(2) 0.0389(17) 0.070(2) 0.0051(15) 0.0160(18) -0.0058(16)
C13 0.0366(13) 0.0344(14) 0.0393(13) -0.0018(11) 0.0099(11) 0.0021(11)
C14 0.119(4) 0.047(2) 0.131(4) 0.014(2) 0.073(3) 0.025(2)
C15 0.0500(17) 0.072(2) 0.0376(15) 0.0040(14) 0.0063(13) -0.0160(16)
C16 0.0306(12) 0.0363(14) 0.0349(13) -0.0005(11) 0.0068(10) -0.0018(10)
C17 0.0326(13) 0.0413(15) 0.0406(14) 0.0005(12) 0.0052(11) -0.0046(11)
C18 0.0318(14) 0.0614(19) 0.0509(17) 0.0061(14) 0.0057(12) -0.0088(13)
C19 0.0315(14) 0.072(2) 0.0490(17) 0.0065(15) 0.0029(12) 0.0076(14)
C20 0.0442(15) 0.0511(17) 0.0426(15) 0.0087(13) 0.0081(12) 0.0092(13)
C21 0.0369(13) 0.0392(15) 0.0353(13) 0.0027(11) 0.0087(11) 0.0017(11)
C22 0.0399(15) 0.0382(15) 0.0577(17) 0.0013(13) 0.0113(13) -0.0088(12)
C23 0.105(3) 0.048(2) 0.066(2) -0.0096(17) 0.016(2) -0.021(2)
C24 0.114(3) 0.068(2) 0.054(2) 0.0179(18) 0.021(2) 0.026(2)
C25 0.0481(16) 0.0348(14) 0.0462(15) 0.0052(12) 0.0138(12) -0.0007(12)
C26 0.076(2) 0.0512(19) 0.0534(18) 0.0105(15) 0.0207(16) -0.0061(16)
C27 0.080(2) 0.0380(17) 0.065(2) -0.0020(15) 0.0233(18) -0.0019(16)
C28 0.0299(11) 0.0242(11) 0.0325(12) -0.0046(9) 0.0151(10) 0.0024(9)
C29 0.0343(12) 0.0265(12) 0.0339(12) -0.0018(10) 0.0117(10) 0.0040(10)
C30 0.0458(15) 0.0369(14) 0.0374(14) 0.0056(11) 0.0053(12) 0.0035(12)
C31 0.0424(15) 0.0422(16) 0.0414(15) -0.0030(12) -0.0010(12) 0.0007(12)
C32 0.0393(14) 0.0304(13) 0.0474(15) -0.0068(11) 0.0083(12) -0.0025(11)
C33 0.0327(12) 0.0261(12) 0.0374(13) -0.0057(10) 0.0151(10) 0.0006(10)
C34 0.0345(13) 0.0233(12) 0.0392(13) -0.0065(10) 0.0147(10) -0.0038(10)
C35 0.0421(14) 0.0245(12) 0.0560(16) -0.0059(11) 0.0239(12) -0.0030(11)
C36 0.0547(17) 0.0279(14) 0.0670(19) -0.0011(13) 0.0362(15) -0.0068(12)
C37 0.0588(17) 0.0250(13) 0.0575(17) 0.0023(12) 0.0255(14) -0.0048(12)
C38 0.0437(15) 0.0289(13) 0.0526(16) -0.0006(12) 0.0171(12) 0.0013(11)
C39 0.0370(13) 0.0286(13) 0.0394(13) -0.0066(10) 0.0151(11) -0.0036(10)
C40 0.0467(16) 0.0369(15) 0.075(2) -0.0004(14) 0.0322(15) 0.0015(12)
C41 0.085(2) 0.0401(18) 0.088(3) 0.0200(17) 0.042(2) 0.0039(17)
C42 0.0427(15) 0.0380(15) 0.0554(16) 0.0003(12) 0.0249(13) 0.0071(12)
C43 0.0378(13) 0.0318(13) 0.0273(12) 0.0053(10) 0.0097(10) 0.0003(10)
C44 0.0479(15) 0.0326(13) 0.0327(13) 0.0022(10) 0.0146(11) -0.0023(11)
C45 0.0568(17) 0.0335(14) 0.0380(14) 0.0048(11) 0.0118(12) -0.0084(12)
C46 0.0452(15) 0.0508(17) 0.0373(14) 0.0164(13) 0.0054(12) -0.0115(13)
C47 0.0367(14) 0.0568(18) 0.0405(14) 0.0195(13) 0.0129(11) 0.0032(13)
C48 0.0379(13) 0.0394(14) 0.0347(13) 0.0097(11) 0.0113(11) 0.0049(11)
C49 0.069(2) 0.0331(15) 0.072(2) -0.0067(14) 0.0403(17) -0.0026(14)
C50 0.0556(19) 0.067(2) 0.078(2) 0.0262(19) 0.0101(17) -0.0215(17)
C51 0.0526(17) 0.0467(17) 0.067(2) 0.0042(15) 0.0328(15) 0.0098(14)

loop_
_atom_type_symbol
_atom_type_description
_atom_type_scat_dispersion_real
_atom_type_scat_dispersion_imag
_atom_type_scat_source
C C 0.0033 0.0016 'International Tables Vol C Tables 4.2.6.8 and 6.1.1.4'
H H 0.0000 0.0000 'International Tables Vol C Tables 4.2.6.8 and 6.1.1.4'
N N 0.0061 0.0033 'International Tables Vol C Tables 4.2.6.8 and 6.1.1.4'

loop_
_geom_angle_atom_site_label_1
_geom_angle_atom_site_label_2
_geom_angle_atom_site_label_3
_geom_angle
_geom_angle_site_symmetry_1
_geom_angle_site_symmetry_3
_geom_angle_publ_flag
C1 N1 C3 111.57(18) . . ?
C1 N1 C4 128.22(19) . . ?
C4 N1 C3 119.41(18) . . ?
C1 N2 C2 110.39(19) . . ?
C1 N2 C16 129.3(2) . . ?
C16 N2 C2 115.44(19) . . ?
C1 N3 N4 108.35(19) . . ?
N5 N4 N3 116.19(19) . . ?
N4 N5 C28 123.8(2) . . ?
N1 C1 N2 108.80(19) . . ?
N3 C1 N1 118.6(2) . . ?
N3 C1 N2 132.3(2) . . ?
N2 C2 H2A 111.1 . . ?
N2 C2 H2B 111.1 . . ?
N2 C2 C3 103.12(18) . . ?
H2A C2 H2B 109.1 . . ?
C3 C2 H2A 111.1 . . ?
C3 C2 H2B 111.1 . . ?
N1 C3 C2 102.45(19) . . ?
N1 C3 H3A 111.3 . . ?
N1 C3 H3B 111.3 . . ?
C2 C3 H3A 111.3 . . ?
C2 C3 H3B 111.3 . . ?
H3A C3 H3B 109.2 . . ?
C5 C4 N1 118.0(2) . . ?
C9 C4 N1 120.1(2) . . ?
C9 C4 C5 121.7(2) . . ?
C4 C5 C10 123.2(2) . . ?
C6 C5 C4 117.6(3) . . ?
C6 C5 C10 119.2(2) . . ?
C5 C6 H6 119.3 . . ?
C7 C6 C5 121.4(3) . . ?
C7 C6 H6 119.3 . . ?
C6 C7 H7 120.0 . . ?
C6 C7 C8 120.1(3) . . ?
C8 C7 H7 120.0 . . ?
C7 C8 H8 119.2 . . ?
C7 C8 C9 121.5(3) . . ?
C9 C8 H8 119.2 . . ?
C4 C9 C8 117.6(2) . . ?
C4 C9 C13 123.8(2) . . ?
C8 C9 C13 118.6(2) . . ?
C5 C10 H10 107.7 . . ?
C5 C10 C11 111.8(3) . . ?
C5 C10 C12 110.8(2) . . ?
C11 C10 H10 107.7 . . ?
C11 C10 C12 110.9(3) . . ?
C12 C10 H10 107.7 . . ?
C10 C11 H11A 109.5 . . ?
C10 C11 H11B 109.5 . . ?
C10 C11 H11C 109.5 . . ?
H11A C11 H11B 109.5 . . ?
H11A C11 H11C 109.5 . . ?
H11B C11 H11C 109.5 . . ?
C10 C12 H12A 109.5 . . ?
C10 C12 H12B 109.5 . . ?
C10 C12 H12C 109.5 . . ?
H12A C12 H12B 109.5 . . ?
H12A C12 H12C 109.5 . . ?
H12B C12 H12C 109.5 . . ?
C9 C13 H13 108.0 . . ?
C9 C13 C14 111.4(2) . . ?
C9 C13 C15 110.5(2) . . ?
C14 C13 H13 108.0 . . ?
C14 C13 C15 110.9(3) . . ?
C15 C13 H13 108.0 . . ?
C13 C14 H14A 109.5 . . ?
C13 C14 H14B 109.5 . . ?
C13 C14 H14C 109.5 . . ?
H14A C14 H14B 109.5 . . ?
H14A C14 H14C 109.5 . . ?
H14B C14 H14C 109.5 . . ?
C13 C15 H15A 109.5 . . ?
C13 C15 H15B 109.5 . . ?
C13 C15 H15C 109.5 . . ?
H15A C15 H15B 109.5 . . ?
H15A C15 H15C 109.5 . . ?
H15B C15 H15C 109.5 . . ?
C17 C16 N2 118.4(2) . . ?
C17 C16 C21 121.4(2) . . ?
C21 C16 N2 119.7(2) . . ?
C16 C17 C22 122.1(2) . . ?
C18 C17 C16 118.4(3) . . ?
C18 C17 C22 119.5(2) . . ?
C17 C18 H18 119.4 . . ?
C17 C18 C19 121.2(3) . . ?
C19 C18 H18 119.4 . . ?
C18 C19 H19 120.3 . . ?
C20 C19 C18 119.4(3) . . ?
C20 C19 H19 120.3 . . ?
C19 C20 H20 119.1 . . ?
C19 C20 C21 121.8(3) . . ?
C21 C20 H20 119.1 . . ?
C16 C21 C25 123.0(2) . . ?
C20 C21 C16 117.8(2) . . ?
C20 C21 C25 119.2(2) . . ?
C17 C22 H22 107.9 . . ?
C17 C22 C23 112.9(3) . . ?
C17 C22 C24 110.4(3) . . ?
C23 C22 H22 107.9 . . ?
C23 C22 C24 109.7(3) . . ?
C24 C22 H22 107.9 . . ?
C22 C23 H23A 109.5 . . ?
C22 C23 H23B 109.5 . . ?
C22 C23 H23C 109.5 . . ?
H23A C23 H23B 109.5 . . ?
H23A C23 H23C 109.5 . . ?
H23B C23 H23C 109.5 . . ?
C22 C24 H24A 109.5 . . ?
C22 C24 H24B 109.5 . . ?
C22 C24 H24C 109.5 . . ?
H24A C24 H24B 109.5 . . ?
H24A C24 H24C 109.5 . . ?
H24B C24 H24C 109.5 . . ?
C21 C25 H25 107.9 . . ?
C21 C25 C26 111.0(2) . . ?
C21 C25 C27 111.2(2) . . ?
C26 C25 H25 107.9 . . ?
C27 C25 H25 107.9 . . ?
C27 C25 C26 110.7(3) . . ?
C25 C26 H26A 109.5 . . ?
C25 C26 H26B 109.5 . . ?
C25 C26 H26C 109.5 . . ?
H26A C26 H26B 109.5 . . ?
H26A C26 H26C 109.5 . . ?
H26B C26 H26C 109.5 . . ?
C25 C27 H27A 109.5 . . ?
C25 C27 H27B 109.5 . . ?
C25 C27 H27C 109.5 . . ?
H27A C27 H27B 109.5 . . ?
H27A C27 H27C 109.5 . . ?
H27B C27 H27C 109.5 . . ?
C29 C28 N5 116.7(2) . . ?
C29 C28 C33 120.8(2) . . ?
C33 C28 N5 121.4(2) . . ?
C28 C29 C43 121.7(2) . . ?
C30 C29 C28 118.2(2) . . ?
C30 C29 C43 120.0(2) . . ?
C29 C30 H30 119.6 . . ?
C29 C30 C31 120.9(2) . . ?
C31 C30 H30 119.6 . . ?
C30 C31 H31 120.0 . . ?
C32 C31 C30 120.0(2) . . ?
C32 C31 H31 120.0 . . ?
C31 C32 H32 119.5 . . ?
C31 C32 C33 121.1(2) . . ?
C33 C32 H32 119.5 . . ?
C28 C33 C34 123.0(2) . . ?
C32 C33 C28 118.6(2) . . ?
C32 C33 C34 118.3(2) . . ?
C35 C34 C33 119.8(2) . . ?
C39 C34 C33 120.5(2) . . ?
C39 C34 C35 119.5(2) . . ?
C34 C35 C40 122.1(2) . . ?
C36 C35 C34 118.9(2) . . ?
C36 C35 C40 119.0(2) . . ?
C35 C36 H36 118.7 . . ?
C37 C36 C35 122.7(2) . . ?
C37 C36 H36 118.7 . . ?
C36 C37 C38 117.8(3) . . ?
C36 C37 C41 120.9(3) . . ?
C38 C37 C41 121.3(3) . . ?
C37 C38 H38 119.0 . . ?
C37 C38 C39 122.0(3) . . ?
C39 C38 H38 119.0 . . ?
C34 C39 C42 122.0(2) . . ?
C38 C39 C34 119.1(2) . . ?
C38 C39 C42 118.9(2) . . ?
C35 C40 H40A 109.5 . . ?
C35 C40 H40B 109.5 . . ?
C35 C40 H40C 109.5 . . ?
H40A C40 H40B 109.5 . . ?
H40A C40 H40C 109.5 . . ?
H40B C40 H40C 109.5 . . ?
C37 C41 H41A 109.5 . . ?
C37 C41 H41B 109.5 . . ?
C37 C41 H41C 109.5 . . ?
H41A C41 H41B 109.5 . . ?
H41A C41 H41C 109.5 . . ?
H41B C41 H41C 109.5 . . ?
C39 C42 H42A 109.5 . . ?
C39 C42 H42B 109.5 . . ?
C39 C42 H42C 109.5 . . ?
H42A C42 H42B 109.5 . . ?
H42A C42 H42C 109.5 . . ?
H42B C42 H42C 109.5 . . ?
C44 C43 C29 121.8(2) . . ?
C48 C43 C29 118.6(2) . . ?
C48 C43 C44 119.5(2) . . ?
C43 C44 C49 120.8(2) . . ?
C45 C44 C43 119.1(2) . . ?
C45 C44 C49 120.1(2) . . ?
C44 C45 H45 118.8 . . ?
C46 C45 C44 122.3(3) . . ?
C46 C45 H45 118.8 . . ?
C45 C46 C47 117.7(3) . . ?
C45 C46 C50 121.6(3) . . ?
C47 C46 C50 120.7(3) . . ?
C46 C47 H47 119.0 . . ?
C46 C47 C48 122.0(3) . . ?
C48 C47 H47 119.0 . . ?
C43 C48 C51 120.9(2) . . ?
C47 C48 C43 119.4(3) . . ?
C47 C48 C51 119.8(2) . . ?
C44 C49 H49A 109.5 . . ?
C44 C49 H49B 109.5 . . ?
C44 C49 H49C 109.5 . . ?
H49A C49 H49B 109.5 . . ?
H49A C49 H49C 109.5 . . ?
H49B C49 H49C 109.5 . . ?
C46 C50 H50A 109.5 . . ?
C46 C50 H50B 109.5 . . ?
C46 C50 H50C 109.5 . . ?
H50A C50 H50B 109.5 . . ?
H50A C50 H50C 109.5 . . ?
H50B C50 H50C 109.5 . . ?
C48 C51 H51A 109.5 . . ?
C48 C51 H51B 109.5 . . ?
C48 C51 H51C 109.5 . . ?
H51A C51 H51B 109.5 . . ?
H51A C51 H51C 109.5 . . ?
H51B C51 H51C 109.5 . . ?

loop_
_geom_bond_atom_site_label_1
_geom_bond_atom_site_label_2
_geom_bond_distance
_geom_bond_site_symmetry_2
_geom_bond_publ_flag
N1 C1 1.353(3) . ?
N1 C3 1.459(3) . ?
N1 C4 1.441(3) . ?
N2 C1 1.356(3) . ?
N2 C2 1.471(3) . ?
N2 C16 1.444(3) . ?
N3 N4 1.366(3) . ?
N3 C1 1.351(3) . ?
N4 N5 1.259(3) . ?
N5 C28 1.439(3) . ?
C2 H2A 0.9900 . ?
C2 H2B 0.9900 . ?
C2 C3 1.507(3) . ?
C3 H3A 0.9900 . ?
C3 H3B 0.9900 . ?
C4 C5 1.409(3) . ?
C4 C9 1.396(4) . ?
C5 C6 1.394(4) . ?
C5 C10 1.513(4) . ?
C6 H6 0.9500 . ?
C6 C7 1.369(4) . ?
C7 H7 0.9500 . ?
C7 C8 1.373(4) . ?
C8 H8 0.9500 . ?
C8 C9 1.397(3) . ?
C9 C13 1.506(4) . ?
C10 H10 1.0000 . ?
C10 C11 1.527(4) . ?
C10 C12 1.531(4) . ?
C11 H11A 0.9800 . ?
C11 H11B 0.9800 . ?
C11 H11C 0.9800 . ?
C12 H12A 0.9800 . ?
C12 H12B 0.9800 . ?
C12 H12C 0.9800 . ?
C13 H13 1.0000 . ?
C13 C14 1.515(4) . ?
C13 C15 1.523(4) . ?
C14 H14A 0.9800 . ?
C14 H14B 0.9800 . ?
C14 H14C 0.9800 . ?
C15 H15A 0.9800 . ?
C15 H15B 0.9800 . ?
C15 H15C 0.9800 . ?
C16 C17 1.398(4) . ?
C16 C21 1.403(4) . ?
C17 C18 1.384(4) . ?
C17 C22 1.516(4) . ?
C18 H18 0.9500 . ?
C18 C19 1.386(4) . ?
C19 H19 0.9500 . ?
C19 C20 1.377(4) . ?
C20 H20 0.9500 . ?
C20 C21 1.384(4) . ?
C21 C25 1.515(4) . ?
C22 H22 1.0000 . ?
C22 C23 1.519(4) . ?
C22 C24 1.526(5) . ?
C23 H23A 0.9800 . ?
C23 H23B 0.9800 . ?
C23 H23C 0.9800 . ?
C24 H24A 0.9800 . ?
C24 H24B 0.9800 . ?
C24 H24C 0.9800 . ?
C25 H25 1.0000 . ?
C25 C26 1.533(4) . ?
C25 C27 1.522(4) . ?
C26 H26A 0.9800 . ?
C26 H26B 0.9800 . ?
C26 H26C 0.9800 . ?
C27 H27A 0.9800 . ?
C27 H27B 0.9800 . ?
C27 H27C 0.9800 . ?
C28 C29 1.404(3) . ?
C28 C33 1.403(3) . ?
C29 C30 1.386(4) . ?
C29 C43 1.495(3) . ?
C30 H30 0.9500 . ?
C30 C31 1.389(4) . ?
C31 H31 0.9500 . ?
C31 C32 1.374(4) . ?
C32 H32 0.9500 . ?
C32 C33 1.380(4) . ?
C33 C34 1.498(3) . ?
C34 C35 1.404(3) . ?
C34 C39 1.394(3) . ?
C35 C36 1.386(4) . ?
C35 C40 1.498(4) . ?
C36 H36 0.9500 . ?
C36 C37 1.370(4) . ?
C37 C38 1.385(4) . ?
C37 C41 1.506(4) . ?
C38 H38 0.9500 . ?
C38 C39 1.393(4) . ?
C39 C42 1.510(3) . ?
C40 H40A 0.9800 . ?
C40 H40B 0.9800 . ?
C40 H40C 0.9800 . ?
C41 H41A 0.9800 . ?
C41 H41B 0.9800 . ?
C41 H41C 0.9800 . ?
C42 H42A 0.9800 . ?
C42 H42B 0.9800 . ?
C42 H42C 0.9800 . ?
C43 C44 1.405(4) . ?
C43 C48 1.401(3) . ?
C44 C45 1.389(4) . ?
C44 C49 1.491(4) . ?
C45 H45 0.9500 . ?
C45 C46 1.385(4) . ?
C46 C47 1.388(4) . ?
C46 C50 1.509(4) . ?
C47 H47 0.9500 . ?
C47 C48 1.389(4) . ?
C48 C51 1.506(4) . ?
C49 H49A 0.9800 . ?
C49 H49B 0.9800 . ?
C49 H49C 0.9800 . ?
C50 H50A 0.9800 . ?
C50 H50B 0.9800 . ?
C50 H50C 0.9800 . ?
C51 H51A 0.9800 . ?
C51 H51B 0.9800 . ?
C51 H51C 0.9800 . ?

loop_
_geom_torsion_atom_site_label_1
_geom_torsion_atom_site_label_2
_geom_torsion_atom_site_label_3
_geom_torsion_atom_site_label_4
_geom_torsion
_geom_torsion_site_symmetry_1
_geom_torsion_site_symmetry_2
_geom_torsion_site_symmetry_3
_geom_torsion_site_symmetry_4
_geom_torsion_publ_flag
N1 C4 C5 C6 175.0(2) . . . . ?
N1 C4 C5 C10 -5.6(4) . . . . ?
N1 C4 C9 C8 -173.8(2) . . . . ?
N1 C4 C9 C13 6.7(4) . . . . ?
N2 C2 C3 N1 18.4(2) . . . . ?
N2 C16 C17 C18 172.7(2) . . . . ?
N2 C16 C17 C22 -8.8(4) . . . . ?
N2 C16 C21 C20 -172.4(2) . . . . ?
N2 C16 C21 C25 7.9(4) . . . . ?
N3 N4 N5 C28 1.2(3) . . . . ?
N4 N3 C1 N1 -176.24(19) . . . . ?
N4 N3 C1 N2 10.5(3) . . . . ?
N4 N5 C28 C29 110.5(3) . . . . ?
N4 N5 C28 C33 -81.2(3) . . . . ?
N5 C28 C29 C30 176.2(2) . . . . ?
N5 C28 C29 C43 1.7(3) . . . . ?
N5 C28 C33 C32 -174.9(2) . . . . ?
N5 C28 C33 C34 2.2(3) . . . . ?
C1 N1 C3 C2 -15.9(3) . . . . ?
C1 N1 C4 C5 97.8(3) . . . . ?
C1 N1 C4 C9 -87.7(3) . . . . ?
C1 N2 C2 C3 -16.4(3) . . . . ?
C1 N2 C16 C17 121.1(3) . . . . ?
C1 N2 C16 C21 -66.6(3) . . . . ?
C1 N3 N4 N5 -168.0(2) . . . . ?
C2 N2 C1 N1 6.9(3) . . . . ?
C2 N2 C1 N3 -179.3(2) . . . . ?
C2 N2 C16 C17 -86.2(3) . . . . ?
C2 N2 C16 C21 86.1(3) . . . . ?
C3 N1 C1 N2 6.2(3) . . . . ?
C3 N1 C1 N3 -168.6(2) . . . . ?
C3 N1 C4 C5 -71.0(3) . . . . ?
C3 N1 C4 C9 103.4(3) . . . . ?
C4 N1 C1 N2 -163.3(2) . . . . ?
C4 N1 C1 N3 21.9(4) . . . . ?
C4 N1 C3 C2 154.7(2) . . . . ?
C4 C5 C6 C7 -1.0(4) . . . . ?
C4 C5 C10 C11 119.8(3) . . . . ?
C4 C5 C10 C12 -116.0(3) . . . . ?
C4 C9 C13 C14 -114.4(3) . . . . ?
C4 C9 C13 C15 121.9(3) . . . . ?
C5 C4 C9 C8 0.4(4) . . . . ?
C5 C4 C9 C13 -179.1(2) . . . . ?
C5 C6 C7 C8 0.3(4) . . . . ?
C6 C5 C10 C11 -60.8(3) . . . . ?
C6 C5 C10 C12 63.4(4) . . . . ?
C6 C7 C8 C9 0.8(4) . . . . ?
C7 C8 C9 C4 -1.2(4) . . . . ?
C7 C8 C9 C13 178.3(2) . . . . ?
C8 C9 C13 C14 66.1(4) . . . . ?
C8 C9 C13 C15 -57.6(3) . . . . ?
C9 C4 C5 C6 0.6(4) . . . . ?
C9 C4 C5 C10 -180.0(2) . . . . ?
C10 C5 C6 C7 179.5(3) . . . . ?
C16 N2 C1 N1 160.7(2) . . . . ?
C16 N2 C1 N3 -25.5(4) . . . . ?
C16 N2 C2 C3 -174.1(2) . . . . ?
C16 C17 C18 C19 -0.6(4) . . . . ?
C16 C17 C22 C23 119.7(3) . . . . ?
C16 C17 C22 C24 -117.0(3) . . . . ?
C16 C21 C25 C26 -113.2(3) . . . . ?
C16 C21 C25 C27 123.0(3) . . . . ?
C17 C16 C21 C20 -0.4(4) . . . . ?
C17 C16 C21 C25 179.9(2) . . . . ?
C17 C18 C19 C20 0.3(5) . . . . ?
C18 C17 C22 C23 -61.8(4) . . . . ?
C18 C17 C22 C24 61.5(4) . . . . ?
C18 C19 C20 C21 -0.1(5) . . . . ?
C19 C20 C21 C16 0.2(4) . . . . ?
C19 C20 C21 C25 179.8(3) . . . . ?
C20 C21 C25 C26 67.1(3) . . . . ?
C20 C21 C25 C27 -56.6(3) . . . . ?
C21 C16 C17 C18 0.6(4) . . . . ?
C21 C16 C17 C22 179.1(2) . . . . ?
C22 C17 C18 C19 -179.1(3) . . . . ?
C28 C29 C30 C31 -3.2(4) . . . . ?
C28 C29 C43 C44 -102.5(3) . . . . ?
C28 C29 C43 C48 79.6(3) . . . . ?
C28 C33 C34 C35 118.8(3) . . . . ?
C28 C33 C34 C39 -65.7(3) . . . . ?
C29 C28 C33 C32 -7.0(3) . . . . ?
C29 C28 C33 C34 170.1(2) . . . . ?
C29 C30 C31 C32 -2.1(4) . . . . ?
C29 C43 C44 C45 -178.4(2) . . . . ?
C29 C43 C44 C49 2.4(4) . . . . ?
C29 C43 C48 C47 179.6(2) . . . . ?
C29 C43 C48 C51 -0.7(4) . . . . ?
C30 C29 C43 C44 83.0(3) . . . . ?
C30 C29 C43 C48 -94.9(3) . . . . ?
C30 C31 C32 C33 2.9(4) . . . . ?
C31 C32 C33 C28 1.6(4) . . . . ?
C31 C32 C33 C34 -175.7(2) . . . . ?
C32 C33 C34 C35 -64.1(3) . . . . ?
C32 C33 C34 C39 111.5(3) . . . . ?
C33 C28 C29 C30 7.8(3) . . . . ?
C33 C28 C29 C43 -166.7(2) . . . . ?
C33 C34 C35 C36 176.5(2) . . . . ?
C33 C34 C35 C40 -3.6(4) . . . . ?
C33 C34 C39 C38 -177.4(2) . . . . ?
C33 C34 C39 C42 1.9(4) . . . . ?
C34 C35 C36 C37 0.8(4) . . . . ?
C35 C34 C39 C38 -1.8(4) . . . . ?
C35 C34 C39 C42 177.4(2) . . . . ?
C35 C36 C37 C38 -1.7(4) . . . . ?
C35 C36 C37 C41 177.3(3) . . . . ?
C36 C37 C38 C39 0.7(4) . . . . ?
C37 C38 C39 C34 1.0(4) . . . . ?
C37 C38 C39 C42 -178.3(3) . . . . ?
C39 C34 C35 C36 1.0(4) . . . . ?
C39 C34 C35 C40 -179.2(2) . . . . ?
C40 C35 C36 C37 -179.0(3) . . . . ?
C41 C37 C38 C39 -178.2(3) . . . . ?
C43 C29 C30 C31 171.4(2) . . . . ?
C43 C44 C45 C46 -1.2(4) . . . . ?
C44 C43 C48 C47 1.7(4) . . . . ?
C44 C43 C48 C51 -178.6(2) . . . . ?
C44 C45 C46 C47 1.8(4) . . . . ?
C44 C45 C46 C50 -178.2(3) . . . . ?
C45 C46 C47 C48 -0.6(4) . . . . ?
C46 C47 C48 C43 -1.1(4) . . . . ?
C46 C47 C48 C51 179.2(3) . . . . ?
C48 C43 C44 C45 -0.6(4) . . . . ?
C48 C43 C44 C49 -179.8(2) . . . . ?
C49 C44 C45 C46 178.0(3) . . . . ?
C50 C46 C47 C48 179.4(3) . . . . ?
